data_4313975
loop_
_publ_author_name
'Marcus Schiefer'
'N. Dastagiri Reddy'
'Hans-J\"urgen Ahn'
'Andreas Stasch'
'Herbert W. Roesky'
'A. Christine Schlicker'
'Hans-Georg Schmidt'
'Mathias Noltemeyer'
'Denis Vidovic'

_publ_section_title
;
 Neutral and Ionic Aluminum, Gallium, and Indium Compounds Carrying Two or
 Three Terminal Ethynyl Groups
;
_journal_name_full 'Inorganic Chemistry'
_journal_page_first 4970
_journal_page_last 4976
_journal_paper_doi 10.1021/ic0342806
_journal_volume 42
_journal_year 2003
_chemical_formula_sum 'C27 H49 In N'
_chemical_formula_weight 502.49
_chemical_name_systematic
;
compound 9
;
_space_group_IT_number 165
_symmetry_cell_setting trigonal
_symmetry_space_group_name_Hall '-P 3 2"c'
_symmetry_space_group_name_H-M 'P -3 c 1'
_atom_sites_solution_hydrogens geom
_atom_sites_solution_primary direct
_atom_sites_solution_secondary difmap
_audit_creation_method SHELXL-97
_cell_angle_alpha 90.00
_cell_angle_beta 90.00
_cell_angle_gamma 120.00
_cell_formula_units_Z 4
_cell_length_a 15.659(2)
_cell_length_b 15.659(2)
_cell_length_c 14.032(3)
_cell_measurement_reflns_used 16974
_cell_measurement_temperature 133(2)
_cell_measurement_theta_max 24.82
_cell_measurement_theta_min 2.6
_cell_volume 2979.7(8)
_computing_molecular_graphics 'Bruker AXS SHELXTL (V. 5.10)'
_computing_publication_material 'SHELXL-97 (Sheldrick, 1997)'
_computing_structure_refinement 'SHELXL-97 (Sheldrick, 1997)'
_computing_structure_solution 'SHELXS-97 (Sheldrick, 1990)'
_diffrn_ambient_temperature 133(2)
_diffrn_measured_fraction_theta_full 0.988
_diffrn_measured_fraction_theta_max 0.988
_diffrn_measurement_device_type 'Stoe-IPDS 2'
_diffrn_radiation_monochromator graphite
_diffrn_radiation_source 'fine-focus sealed tube'
_diffrn_radiation_type MoK\a
_diffrn_radiation_wavelength 0.71073
_diffrn_reflns_av_R_equivalents 0.0583
_diffrn_reflns_av_sigmaI/netI 0.0256
_diffrn_reflns_limit_h_max 0
_diffrn_reflns_limit_h_min -15
_diffrn_reflns_limit_k_max 18
_diffrn_reflns_limit_k_min 0
_diffrn_reflns_limit_l_max 16
_diffrn_reflns_limit_l_min 0
_diffrn_reflns_number 16974
_diffrn_reflns_theta_full 24.82
_diffrn_reflns_theta_max 24.82
_diffrn_reflns_theta_min 2.60
_diffrn_standards_decay_% 0
_diffrn_standards_interval_count 0
_diffrn_standards_interval_time 0
_diffrn_standards_number 0
_exptl_absorpt_coefficient_mu 0.804
_exptl_absorpt_correction_T_max 0.8557
_exptl_absorpt_correction_T_min 0.7944
_exptl_absorpt_correction_type multi-scan
_exptl_crystal_colour colourless
_exptl_crystal_density_diffrn 1.120
_exptl_crystal_density_method 'not measured'
_exptl_crystal_description blocks
_exptl_crystal_F_000 1068
_exptl_crystal_size_max 0.30
_exptl_crystal_size_mid 0.30
_exptl_crystal_size_min 0.20
_refine_diff_density_max 0.546
_refine_diff_density_min -0.288
_refine_diff_density_rms 0.054
_refine_ls_extinction_method none
_refine_ls_goodness_of_fit_ref 1.071
_refine_ls_hydrogen_treatment mixed
_refine_ls_matrix_type full
_refine_ls_number_parameters 153
_refine_ls_number_reflns 1708
_refine_ls_number_restraints 239
_refine_ls_restrained_S_all 1.039
_refine_ls_R_factor_all 0.0397
_refine_ls_R_factor_gt 0.0299
_refine_ls_shift/su_max 0.000
_refine_ls_shift/su_mean 0.000
_refine_ls_structure_factor_coef Fsqd
_refine_ls_weighting_details 'calc w=1/[\s^2^(Fo^2^)+(0.0335P)^2^+2.1751P] where P=(Fo^2^+2Fc^2^)/3'
_refine_ls_weighting_scheme calc
_refine_ls_wR_factor_gt 0.0714
_refine_ls_wR_factor_ref 0.0777
_reflns_number_gt 1331
_reflns_number_total 1708
_reflns_threshold_expression 2sigma(I)
_cod_data_source_file ic0342806_09.cif
_cod_data_source_block schiefer9
_cod_database_code 4313975

loop_
_symmetry_equiv_pos_as_xyz
'x, y, z'
'-y, x-y, z'
'-x+y, -x, z'
'-y, -x, z+1/2'
'-x+y, y, z+1/2'
'x, x-y, z+1/2'
'-x, -y, -z'
'y, -x+y, -z'
'x-y, x, -z'
'y, x, -z-1/2'
'x-y, -y, -z-1/2'
'-x, -x+y, -z-1/2'

loop_
_atom_site_label
_atom_site_type_symbol
_atom_site_fract_x
_atom_site_fract_y
_atom_site_fract_z
_atom_site_U_iso_or_equiv
_atom_site_adp_type
_atom_site_occupancy
_atom_site_symmetry_multiplicity
_atom_site_calc_flag
_atom_site_refinement_flags
_atom_site_disorder_assembly
_atom_site_disorder_group
In1 In 0.3333 -0.3333 -0.07711(2) 0.03379(14) Uani 1 3 d S . .
C1 C 0.4691(2) -0.2039(2) -0.0481(2) 0.0401(6) Uani 1 1 d U . .
C2 C 0.5470(2) -0.1290(2) -0.0428(2) 0.0445(7) Uani 1 1 d DU A .
C3 C 0.6430(2) -0.0361(2) -0.0388(3) 0.0554(8) Uani 1 1 d DU . .
C31 C 0.7193(4) -0.0477(4) -0.0939(6) 0.098(2) Uani 0.729(5) 1 d PDU A 1
H31A H 0.7826 0.0140 -0.0911 0.147 Uiso 0.729(5) 1 calc PR A 1
H31B H 0.6983 -0.0634 -0.1605 0.147 Uiso 0.729(5) 1 calc PR A 1
H31C H 0.7265 -0.1011 -0.0660 0.147 Uiso 0.729(5) 1 calc PR A 1
C32 C 0.6343(4) 0.0473(3) -0.0836(6) 0.0916(18) Uani 0.729(5) 1 d PDU A 1
H32A H 0.6982 0.1083 -0.0804 0.137 Uiso 0.729(5) 1 calc PR A 1
H32B H 0.5849 0.0561 -0.0490 0.137 Uiso 0.729(5) 1 calc PR A 1
H32C H 0.6142 0.0314 -0.1504 0.137 Uiso 0.729(5) 1 calc PR A 1
C33 C 0.6740(6) -0.0140(7) 0.0631(5) 0.165(4) Uani 0.729(5) 1 d PDU A 1
H33A H 0.7374 0.0475 0.0670 0.248 Uiso 0.729(5) 1 calc PR A 1
H33B H 0.6806 -0.0681 0.0901 0.248 Uiso 0.729(5) 1 calc PR A 1
H33C H 0.6242 -0.0069 0.0989 0.248 Uiso 0.729(5) 1 calc PR A 1
N1 N 0.3333 -0.3333 -0.2417(3) 0.0550(11) Uani 1 3 d SD . .
C4 C 0.2299(5) -0.3797(5) -0.2780(4) 0.070(2) Uani 0.560(11) 1 d PDU B 1
H4A H 0.2306 -0.3711 -0.3480 0.085 Uiso 0.560(11) 1 calc PR B 1
H4B H 0.1963 -0.3468 -0.2489 0.085 Uiso 0.560(11) 1 calc PR B 1
C41 C 0.1719(3) -0.4931(3) -0.2527(3) 0.0935(14) Uani 1 1 d DU . .
H41A H 0.1041 -0.5226 -0.2763 0.140 Uiso 0.560(11) 1 calc PR B 1
H41B H 0.1711 -0.5013 -0.1834 0.140 Uiso 0.560(11) 1 calc PR B 1
H41C H 0.2045 -0.5257 -0.2827 0.140 Uiso 0.560(11) 1 calc PR B 1
H41D H 0.1410 -0.5614 -0.2751 0.140 Uiso 0.440(11) 1 calc PR B 2
H41E H 0.1409 -0.4596 -0.2842 0.140 Uiso 0.440(11) 1 calc PR B 2
H41F H 0.1632 -0.4925 -0.1836 0.140 Uiso 0.440(11) 1 calc PR B 2
C4' C 0.2864(7) -0.4374(7) -0.2774(6) 0.075(3) Uani 0.440(11) 1 d PDU B 2
H4'1 H 0.3179 -0.4717 -0.2469 0.090 Uiso 0.440(11) 1 calc PR B 2
H4'2 H 0.2956 -0.4375 -0.3472 0.090 Uiso 0.440(11) 1 calc PR B 2
C31' C 0.6377(11) 0.0371(9) 0.0237(14) 0.098(2) Uani 0.271(5) 1 d PDU A 2
H31D H 0.7021 0.0977 0.0250 0.147 Uiso 0.271(5) 1 calc PR A 2
H31E H 0.6198 0.0103 0.0884 0.147 Uiso 0.271(5) 1 calc PR A 2
H31F H 0.5878 0.0518 -0.0007 0.147 Uiso 0.271(5) 1 calc PR A 2
C32' C 0.7209(9) -0.0560(10) 0.0008(15) 0.0916(18) Uani 0.271(5) 1 d PDU A 2
H32D H 0.7842 0.0058 0.0033 0.137 Uiso 0.271(5) 1 calc PR A 2
H32E H 0.7270 -0.1032 -0.0403 0.137 Uiso 0.271(5) 1 calc PR A 2
H32F H 0.7021 -0.0834 0.0652 0.137 Uiso 0.271(5) 1 calc PR A 2
C33' C 0.6724(15) 0.0024(16) -0.1388(9) 0.165(4) Uani 0.271(5) 1 d PDU A 2
H33D H 0.7358 0.0641 -0.1375 0.248 Uiso 0.271(5) 1 calc PR A 2
H33E H 0.6221 0.0145 -0.1666 0.248 Uiso 0.271(5) 1 calc PR A 2
H33F H 0.6785 -0.0464 -0.1774 0.248 Uiso 0.271(5) 1 calc PR A 2
C1S' C -0.104(6) -0.012(5) 1.209(7) 0.42(4) Uani 0.17 1 d PDU C -2
H1S4 H -0.0656 0.0176 1.2674 0.624 Uiso 0.17 1 calc PR C -2
H1S5 H -0.1559 -0.0796 1.2223 0.624 Uiso 0.17 1 calc PR C -2
H1S6 H -0.1334 0.0271 1.1876 0.624 Uiso 0.17 1 calc PR C -2
C2S' C -0.035(6) -0.012(6) 1.131(6) 0.42(4) Uani 0.17 1 d PDU C -2
H2S3 H 0.0341 0.0376 1.1458 0.499 Uiso 0.17 1 calc PR C -2
H2S4 H -0.0399 -0.0778 1.1287 0.499 Uiso 0.17 1 calc PR C -2
C3S' C -0.064(6) 0.011(5) 1.034(6) 0.42(4) Uani 0.17 1 d PDU C -2
H3S3 H -0.0574 0.0770 1.0354 0.499 Uiso 0.17 1 calc PR C -2
H3S4 H -0.1340 -0.0381 1.0199 0.499 Uiso 0.17 1 calc PR C -2
C4S' C 0.002(7) 0.007(6) 0.955(6) 0.42(4) Uani 0.17 1 d PDU C -2
H4S3 H 0.0725 0.0524 0.9711 0.499 Uiso 0.17 1 calc PR C -2
H4S4 H -0.0078 -0.0607 0.9503 0.499 Uiso 0.17 1 calc PR C -2
C5S' C -0.023(8) 0.037(6) 0.859(6) 0.42(4) Uani 0.17 1 d PDU C -2
H5S3 H -0.0935 -0.0076 0.8445 0.500 Uiso 0.17 1 calc PR C -2
H5S4 H -0.0116 0.1050 0.8642 0.500 Uiso 0.17 1 calc PR C -2
C6S' C 0.041(8) 0.032(6) 0.779(6) 0.42(4) Uani 0.17 1 d PDU C -2
H6S4 H -0.0002 -0.0023 0.7241 0.625 Uiso 0.50 3 calc SPR C -2
H6S5 H 0.0734 -0.0044 0.8019 0.625 Uiso 0.17 1 calc PR C -2
H6S6 H 0.0916 0.0987 0.7609 0.625 Uiso 0.17 1 calc PR C -2

loop_
_atom_site_aniso_label
_atom_site_aniso_U_11
_atom_site_aniso_U_22
_atom_site_aniso_U_33
_atom_site_aniso_U_23
_atom_site_aniso_U_13
_atom_site_aniso_U_12
In1 0.03599(16) 0.03599(16) 0.02939(19) 0.000 0.000 0.01799(8)
C1 0.0392(15) 0.0382(15) 0.0422(15) 0.0018(12) 0.0044(12) 0.0188(13)
C2 0.0451(16) 0.0428(16) 0.0494(16) 0.0060(13) 0.0073(13) 0.0249(14)
C3 0.0412(16) 0.0398(15) 0.074(2) 0.0104(15) 0.0128(15) 0.0119(13)
C31 0.055(3) 0.049(3) 0.185(6) 0.024(3) 0.049(4) 0.023(2)
C32 0.062(3) 0.039(2) 0.169(6) 0.024(3) 0.035(3) 0.022(2)
C33 0.101(5) 0.135(7) 0.085(4) 0.018(3) -0.010(3) -0.073(4)
N1 0.0663(18) 0.0663(18) 0.032(2) 0.000 0.000 0.0331(9)
C4 0.075(4) 0.092(5) 0.039(3) -0.004(3) -0.017(3) 0.038(4)
C41 0.084(3) 0.084(3) 0.079(3) -0.022(2) -0.028(2) 0.016(2)
C4' 0.095(6) 0.083(6) 0.035(4) -0.022(4) -0.012(4) 0.036(6)
C31' 0.055(3) 0.049(3) 0.185(6) 0.024(3) 0.049(4) 0.023(2)
C32' 0.062(3) 0.039(2) 0.169(6) 0.024(3) 0.035(3) 0.022(2)
C33' 0.101(5) 0.135(7) 0.085(4) 0.018(3) -0.010(3) -0.073(4)
C1S' 0.71(7) 0.09(3) 0.24(4) -0.02(4) -0.18(6) 0.05(4)
C2S' 0.71(7) 0.09(2) 0.24(4) -0.02(4) -0.18(6) 0.05(4)
C3S' 0.71(7) 0.09(2) 0.24(4) -0.02(4) -0.18(6) 0.05(4)
C4S' 0.71(7) 0.09(2) 0.24(4) -0.02(4) -0.18(6) 0.05(4)
C5S' 0.71(7) 0.09(2) 0.24(4) -0.02(4) -0.18(6) 0.05(4)
C6S' 0.71(8) 0.10(3) 0.24(4) -0.01(4) -0.18(6) 0.05(4)

loop_
_atom_type_symbol
_atom_type_description
_atom_type_scat_dispersion_real
_atom_type_scat_dispersion_imag
_atom_type_scat_source
C C 0.0033 0.0016 'International Tables Vol C Tables 4.2.6.8 and 6.1.1.4'
H H 0.0000 0.0000 'International Tables Vol C Tables 4.2.6.8 and 6.1.1.4'
N N 0.0061 0.0033 'International Tables Vol C Tables 4.2.6.8 and 6.1.1.4'
In In -0.7276 1.3100 'International Tables Vol C Tables 4.2.6.8 and 6.1.1.4'

loop_
_geom_angle_atom_site_label_1
_geom_angle_atom_site_label_2
_geom_angle_atom_site_label_3
_geom_angle
_geom_angle_site_symmetry_1
_geom_angle_site_symmetry_3
_geom_angle_publ_flag
C1 In1 C1 116.40(5) 2_545 3_655 ?
C1 In1 C1 116.40(5) 2_545 . ?
C1 In1 C1 116.40(5) 3_655 . ?
C1 In1 N1 101.08(8) 2_545 . ?
C1 In1 N1 101.08(8) 3_655 . ?
C1 In1 N1 101.08(8) . . ?
C2 C1 In1 172.5(3) . . ?
C1 C2 C3 178.6(4) . . ?
C31' C3 C2 111.2(6) . . ?
C31' C3 C33 52.4(8) . . ?
C2 C3 C33 108.4(3) . . ?
C31' C3 C33' 111.6(12) . . ?
C2 C3 C33' 108.4(7) . . ?
C33 C3 C33' 143.2(7) . . ?
C31' C3 C32' 107.8(10) . . ?
C2 C3 C32' 109.9(5) . . ?
C33 C3 C32' 59.5(8) . . ?
C33' C3 C32' 108.0(12) . . ?
C31' C3 C31 138.8(6) . . ?
C2 C3 C31 109.8(3) . . ?
C33 C3 C31 109.5(6) . . ?
C33' C3 C31 57.8(12) . . ?
C32' C3 C31 52.6(7) . . ?
C31' C3 C32 61.0(8) . . ?
C2 C3 C32 110.3(3) . . ?
C33 C3 C32 110.9(6) . . ?
C33' C3 C32 53.8(12) . . ?
C32' C3 C32 139.6(6) . . ?
C31 C3 C32 108.0(4) . . ?
C4 N1 C4 109.0(3) 2_545 . ?
C4 N1 C4 109.0(3) 2_545 3_655 ?
C4 N1 C4 109.0(3) . 3_655 ?
C4 N1 C4' 62.3(5) 2_545 2_545 ?
C4 N1 C4' 140.0(5) . 2_545 ?
C4 N1 C4' 50.0(4) 3_655 2_545 ?
C4 N1 C4' 50.0(4) 2_545 . ?
C4 N1 C4' 62.3(5) . . ?
C4 N1 C4' 140.0(5) 3_655 . ?
C4' N1 C4' 109.4(4) 2_545 . ?
C4 N1 C4' 140.0(5) 2_545 3_655 ?
C4 N1 C4' 49.9(4) . 3_655 ?
C4 N1 C4' 62.3(5) 3_655 3_655 ?
C4' N1 C4' 109.4(4) 2_545 3_655 ?
C4' N1 C4' 109.4(4) . 3_655 ?
C4 N1 In1 109.9(3) 2_545 . ?
C4 N1 In1 109.9(3) . . ?
C4 N1 In1 109.9(3) 3_655 . ?
C4' N1 In1 109.5(4) 2_545 . ?
C4' N1 In1 109.5(4) . . ?
C4' N1 In1 109.5(4) 3_655 . ?
N1 C4 C41 110.1(5) . . ?
C4 C41 C4' 58.5(5) . . ?
N1 C4' C41 109.2(6) . . ?
C3S' C2S' C1S' 109.8(11) . . ?
C2S' C3S' C4S' 109.8(11) . . ?
C5S' C4S' C3S' 109.2(11) . . ?
C6S' C5S' C4S' 110.2(11) . . ?

loop_
_geom_bond_atom_site_label_1
_geom_bond_atom_site_label_2
_geom_bond_distance
_geom_bond_site_symmetry_2
_geom_bond_publ_flag
In1 C1 2.118(3) 2_545 ?
In1 C1 2.118(3) 3_655 ?
In1 C1 2.118(3) . ?
In1 N1 2.309(4) . ?
C1 C2 1.200(4) . ?
C2 C3 1.480(4) . ?
C3 C31' 1.478(11) . ?
C3 C33 1.493(7) . ?
C3 C33' 1.505(11) . ?
C3 C32' 1.508(11) . ?
C3 C31 1.508(6) . ?
C3 C32 1.516(6) . ?
N1 C4 1.495(7) 2_545 ?
N1 C4 1.495(7) . ?
N1 C4 1.495(7) 3_655 ?
N1 C4' 1.500(8) 2_545 ?
N1 C4' 1.500(8) . ?
N1 C4' 1.500(8) 3_655 ?
C4 C41 1.578(8) . ?
C41 C4' 1.591(10) . ?
C1S' C2S' 1.540(7) . ?
C2S' C3S' 1.538(7) . ?
C3S' C4S' 1.540(7) . ?
C4S' C5S' 1.540(7) . ?
C5S' C6S' 1.539(7) . ?
